data_7060154
loop_
_publ_author_name
'Puerto Galvis, Carlos E.'
'Granados, Cristian C.'
'Kouznetsov, Vladimir V.'
'Mac\'ias, Mario A.'

_publ_section_title
;
 Synthesis and X-ray crystallographic analysis of free base and
 hexafluorophosphate salts of 3,4-dihydroisoquinolines from the
 Bischler--Napieralski reaction
;
_journal_issue 3
_journal_name_full 'New Journal of Chemistry'
_journal_page_first 1565
_journal_page_last 1572
_journal_paper_doi 10.1039/D0NJ05235C
_journal_volume 45
_journal_year 2021
_chemical_formula_sum 'C20 H23 N O3'
_chemical_formula_weight 325.39
_space_group_crystal_system monoclinic
_space_group_IT_number 14
_space_group_name_Hall '-P 2yn'
_space_group_name_H-M_alt 'P 1 21/n 1'
_atom_sites_solution_hydrogens geom
_atom_sites_solution_primary iterative
_atom_sites_solution_secondary difmap
_audit_creation_method SHELXL-2018/3
_audit_update_record
;
2020-10-24 deposited with the CCDC.	2020-12-15 downloaded from the CCDC.
;
_cell_angle_alpha 90
_cell_angle_beta 106.205(13)
_cell_angle_gamma 90
_cell_formula_units_Z 4
_cell_length_a 11.8343(16)
_cell_length_b 12.4529(11)
_cell_length_c 14.8774(18)
_cell_measurement_reflns_used 6366
_cell_measurement_temperature 298(2)
_cell_measurement_theta_max 26.7230
_cell_measurement_theta_min 3.3200
_cell_volume 2105.4(4)
_computing_cell_refinement
;
CrysAlisPro, Agilent Technologies,
Version 1.171.37.35 (release 13-08-2014 CrysAlis171 .NET)
(compiled Aug 13 2014,18:06:01)
;
_computing_data_collection
;
CrysAlisPro, Agilent Technologies,
Version 1.171.37.35 (release 13-08-2014 CrysAlis171 .NET)
(compiled Aug 13 2014,18:06:01)
;
_computing_data_reduction
;
CrysAlisPro, Agilent Technologies,
Version 1.171.37.35 (release 13-08-2014 CrysAlis171 .NET)
(compiled Aug 13 2014,18:06:01)
;
_computing_molecular_graphics 'Mercury (Macrae et al., 2008)'
_computing_publication_material 'SHELXL-2014 (Sheldrick, 2015)'
_computing_structure_refinement 'SHELXL-2014 (Sheldrick, 2015)'
_computing_structure_solution 'Superflip (Palatinus & Chapuis, 2007)'
_diffrn_ambient_temperature 298(2)
_diffrn_detector 'CCD plate'
_diffrn_detector_area_resol_mean 5.3072
_diffrn_detector_type Atlas
_diffrn_measured_fraction_theta_full 0.995
_diffrn_measured_fraction_theta_max 0.996
_diffrn_measurement_device 'four-circle diffractometer'
_diffrn_measurement_device_type 'SuperNova, Dual, Cu at zero, Atlas'
_diffrn_measurement_method '\w scans'
_diffrn_radiation_type MoK\a
_diffrn_radiation_wavelength 0.71073
_diffrn_reflns_av_R_equivalents 0.0496
_diffrn_reflns_av_unetI/netI 0.0292
_diffrn_reflns_Laue_measured_fraction_full 0.995
_diffrn_reflns_Laue_measured_fraction_max 0.996
_diffrn_reflns_limit_h_max 15
_diffrn_reflns_limit_h_min -15
_diffrn_reflns_limit_k_max 15
_diffrn_reflns_limit_k_min -15
_diffrn_reflns_limit_l_max 19
_diffrn_reflns_limit_l_min -19
_diffrn_reflns_number 24600
_diffrn_reflns_point_group_measured_fraction_full 0.995
_diffrn_reflns_point_group_measured_fraction_max 0.996
_diffrn_reflns_theta_full 25.242
_diffrn_reflns_theta_max 27.101
_diffrn_reflns_theta_min 3.272
_exptl_absorpt_coefficient_mu 0.069
_exptl_absorpt_correction_T_max 1.00000
_exptl_absorpt_correction_T_min 0.88164
_exptl_absorpt_correction_type multi-scan
_exptl_absorpt_process_details
;
CrysAlisPro, Agilent Technologies,
Version 1.171.37.35 (release 13-08-2014 CrysAlis171 .NET)
(compiled Aug 13 2014,18:06:01)
Empirical absorption correction using spherical harmonics,
 implemented in SCALE3 ABSPACK scaling algorithm.
;
_exptl_crystal_colour translucent
_exptl_crystal_density_diffrn 1.027
_exptl_crystal_description parallelepiped
_exptl_crystal_F_000 696
_exptl_crystal_size_max 0.350
_exptl_crystal_size_mid 0.280
_exptl_crystal_size_min 0.240
_refine_diff_density_max 0.498
_refine_diff_density_min -0.397
_refine_diff_density_rms 0.075
_refine_ls_extinction_coef 0.012(3)
_refine_ls_extinction_expression Fc^*^=kFc[1+0.001xFc^2^\l^3^/sin(2\q)]^-1/4^
_refine_ls_extinction_method 'SHELXL-2018/3 (Sheldrick 2018)'
_refine_ls_goodness_of_fit_ref 1.757
_refine_ls_hydrogen_treatment constr
_refine_ls_matrix_type full
_refine_ls_number_parameters 221
_refine_ls_number_reflns 4619
_refine_ls_number_restraints 23
_refine_ls_restrained_S_all 1.924
_refine_ls_R_factor_all 0.1077
_refine_ls_R_factor_gt 0.0852
_refine_ls_shift/su_max 0.000
_refine_ls_shift/su_mean 0.000
_refine_ls_structure_factor_coef Fsqd
_refine_ls_weighting_details 'w=1/[\s^2^(Fo^2^)+(0.0900P)^2^] where P=(Fo^2^+2Fc^2^)/3'
_refine_ls_weighting_scheme calc
_refine_ls_wR_factor_gt 0.2501
_refine_ls_wR_factor_ref 0.2637
_reflns_Friedel_coverage 0.000
_reflns_number_gt 3110
_reflns_number_total 4619
_reflns_threshold_expression 'I > 2\s(I)'
_cod_data_source_file d0nj05235c2.cif
_cod_data_source_block shelxs_sq_sq
_cod_depositor_comments 'Adding full bibliography for 7060153--7060154.cif.'
_cod_original_sg_symbol_H-M 'P 21/n'
_cod_database_code 7060154
_shelx_shelxl_version_number 2018/3
_shelx_space_group_comment
;
The symmetry employed for this shelxl refinement is uniquely defined
by the following loop, which should always be used as a source of
symmetry information in preference to the above space-group names.
They are only intended as comments.
;
_shelx_estimated_absorpt_t_min 0.976
_shelx_estimated_absorpt_t_max 0.984

loop_
_space_group_symop_operation_xyz
'x, y, z'
'x+1/2, -y+1/2, z+1/2'
'-x, -y, -z'
'-x-1/2, y-1/2, -z-1/2'

loop_
_atom_site_label
_atom_site_type_symbol
_atom_site_fract_x
_atom_site_fract_y
_atom_site_fract_z
_atom_site_U_iso_or_equiv
_atom_site_adp_type
_atom_site_occupancy
_atom_site_site_symmetry_order
_atom_site_calc_flag
_atom_site_refinement_flags_posn
_atom_site_refinement_flags_adp
_atom_site_refinement_flags_occupancy
_atom_site_disorder_assembly
_atom_site_disorder_group
C1 C -0.1067(3) 0.6792(2) -0.21266(19) 0.0811(8) Uani 1 1 d . . . . .
H1A H -0.079580 0.657186 -0.264895 0.122 Uiso 1 1 calc R U . . .
H1B H -0.136909 0.751119 -0.222814 0.122 Uiso 1 1 calc R U . . .
H1C H -0.167838 0.631637 -0.206377 0.122 Uiso 1 1 calc R U . . .
O1 O -0.01150(16) 0.67599(11) -0.12951(11) 0.0691(5) Uani 1 1 d . . . . .
N1 N 0.1756(2) 0.20481(15) -0.02330(15) 0.0724(6) Uani 1 1 d . . . . .
C3 C 0.0082(2) 0.48386(17) -0.14759(15) 0.0613(6) Uani 1 1 d . . . . .
H3 H -0.054638 0.481358 -0.201536 0.074 Uiso 1 1 calc R U . . .
O3 O 0.8750(2) 0.3608(2) 0.3131(2) 0.1271(7) Uani 1 1 d . U . . .
C19 C 0.9093(5) 0.4540(4) 0.3700(3) 0.1492(14) Uani 1 1 d . U . . .
H19A H 0.932370 0.509536 0.334043 0.224 Uiso 1 1 calc R U . . .
H19B H 0.974323 0.436548 0.423005 0.224 Uiso 1 1 calc R U . . .
H19C H 0.844310 0.478498 0.391332 0.224 Uiso 1 1 calc R U . . .
C2 C 0.0418(2) 0.58141(16) -0.10328(14) 0.0571(6) Uani 1 1 d . . . . .
O2 O 0.16267(16) 0.68640(12) 0.01254(11) 0.0702(5) Uani 1 1 d . . . . .
C5 C 0.1643(2) 0.39583(17) -0.03218(15) 0.0582(6) Uani 1 1 d . . . . .
C4 C 0.0669(2) 0.39038(17) -0.11263(15) 0.0580(6) Uani 1 1 d . . . . .
C6 C 0.1986(2) 0.49475(16) 0.01109(16) 0.0607(6) Uani 1 1 d . . . . .
H6 H 0.262551 0.498329 0.064203 0.073 Uiso 1 1 calc R U . . .
C7 C 0.1387(2) 0.58653(16) -0.02417(15) 0.0574(6) Uani 1 1 d . . . . .
C8 C 0.0358(3) 0.28389(17) -0.15956(18) 0.0731(7) Uani 1 1 d . . . . .
H8A H 0.082056 0.272227 -0.203222 0.088 Uiso 1 1 calc R U . . .
H8B H -0.046679 0.283547 -0.194624 0.088 Uiso 1 1 calc R U . . .
C9 C 0.0592(3) 0.19434(19) -0.0880(2) 0.0774(8) Uani 1 1 d . . . . .
H9A H 0.000660 0.196490 -0.053574 0.093 Uiso 1 1 calc R U . . .
H9B H 0.052747 0.125617 -0.119706 0.093 Uiso 1 1 calc R U . . .
C14 C 0.5829(3) 0.4319(2) 0.1628(2) 0.0913(9) Uani 1 1 d . . . . .
H14 H 0.528280 0.487205 0.155444 0.110 Uiso 1 1 calc R U . . .
C13 C 0.5561(3) 0.3433(2) 0.1038(2) 0.0744(7) Uani 1 1 d . . . . .
C12 C 0.4402(3) 0.3340(3) 0.0309(2) 0.0844(8) Uani 1 1 d . . . . .
H12A H 0.446955 0.282729 -0.016435 0.101 Uiso 1 1 calc R U . . .
H12B H 0.419051 0.403019 0.000689 0.101 Uiso 1 1 calc R U . . .
C11 C 0.3439(3) 0.29742(19) 0.07438(19) 0.0706(7) Uani 1 1 d . . . . .
H11A H 0.361883 0.225649 0.099650 0.085 Uiso 1 1 calc R U . . .
H11B H 0.342540 0.344973 0.125714 0.085 Uiso 1 1 calc R U . . .
C10 C 0.2246(2) 0.29712(18) 0.00441(17) 0.0637(6) Uani 1 1 d . . . . .
C18 C 0.6407(3) 0.2627(2) 0.1193(2) 0.0813(8) Uani 1 1 d . . . . .
H18 H 0.626627 0.201547 0.081937 0.098 Uiso 1 1 calc R U . . .
C17 C 0.7447(3) 0.2719(2) 0.1887(2) 0.0871(8) Uani 1 1 d . . . . .
H17 H 0.800209 0.217119 0.197614 0.105 Uiso 1 1 calc R U . . .
C16 C 0.7675(3) 0.3607(3) 0.2447(3) 0.0973(7) Uani 1 1 d . U . . .
C15 C 0.6885(3) 0.4403(3) 0.2321(3) 0.0968(7) Uani 1 1 d . U . . .
H15 H 0.704497 0.501065 0.269801 0.116 Uiso 1 1 calc R U . . .
C20 C 0.2637(3) 0.6988(2) 0.0903(2) 0.0957(11) Uani 1 1 d . . . . .
H20A H 0.332217 0.675470 0.073241 0.144 Uiso 1 1 calc R U . . .
H20B H 0.254652 0.656411 0.141688 0.144 Uiso 1 1 calc R U . . .
H20C H 0.272368 0.773048 0.108355 0.144 Uiso 1 1 calc R U . . .

loop_
_atom_site_aniso_label
_atom_site_aniso_U_11
_atom_site_aniso_U_22
_atom_site_aniso_U_33
_atom_site_aniso_U_23
_atom_site_aniso_U_13
_atom_site_aniso_U_12
C1 0.0839(19) 0.0686(15) 0.0702(16) 0.0100(12) -0.0123(14) 0.0158(14)
O1 0.0818(12) 0.0486(8) 0.0630(10) 0.0069(7) -0.0026(9) 0.0075(8)
N1 0.0915(17) 0.0481(11) 0.0788(14) 0.0021(9) 0.0257(13) 0.0068(10)
C3 0.0703(16) 0.0554(13) 0.0511(12) 0.0005(9) 0.0053(11) -0.0016(11)
O3 0.1067(15) 0.1399(16) 0.1294(16) -0.0192(13) 0.0242(13) -0.0118(14)
C19 0.132(3) 0.170(3) 0.143(3) -0.046(2) 0.033(2) -0.029(2)
C2 0.0715(15) 0.0459(11) 0.0496(11) 0.0048(9) 0.0097(11) 0.0032(10)
O2 0.0873(13) 0.0452(8) 0.0616(10) -0.0030(7) -0.0063(9) 0.0019(8)
C5 0.0724(15) 0.0444(11) 0.0553(12) 0.0032(9) 0.0138(11) 0.0054(10)
C4 0.0707(15) 0.0473(11) 0.0550(12) -0.0013(9) 0.0156(11) 0.0003(10)
C6 0.0696(16) 0.0527(12) 0.0538(12) 0.0036(9) 0.0075(11) 0.0038(10)
C7 0.0701(15) 0.0444(11) 0.0523(12) 0.0036(9) 0.0084(11) 0.0007(10)
C8 0.0907(19) 0.0552(13) 0.0684(15) -0.0101(11) 0.0139(14) -0.0016(12)
C9 0.092(2) 0.0505(13) 0.0856(18) -0.0045(12) 0.0181(16) -0.0022(12)
C14 0.099(2) 0.0708(17) 0.113(2) 0.0034(16) 0.045(2) 0.0138(16)
C13 0.0779(18) 0.0685(15) 0.0832(17) 0.0070(13) 0.0329(15) 0.0039(14)
C12 0.086(2) 0.0897(19) 0.0804(18) 0.0155(14) 0.0287(16) 0.0127(16)
C11 0.0776(17) 0.0587(13) 0.0748(16) 0.0148(11) 0.0198(13) 0.0137(12)
C10 0.0770(17) 0.0532(13) 0.0621(14) 0.0061(10) 0.0216(12) 0.0084(11)
C18 0.085(2) 0.0692(15) 0.097(2) -0.0036(14) 0.0362(17) 0.0029(15)
C17 0.0739(19) 0.0861(19) 0.104(2) 0.0100(17) 0.0302(17) 0.0126(16)
C16 0.0931(15) 0.0945(16) 0.1105(16) -0.0127(14) 0.0386(12) -0.0105(13)
C15 0.1006(17) 0.0871(17) 0.1090(17) -0.0174(15) 0.0395(15) -0.0109(13)
C20 0.126(3) 0.0584(14) 0.0730(18) -0.0009(12) -0.0210(18) -0.0084(15)

loop_
_atom_type_symbol
_atom_type_description
_atom_type_scat_dispersion_real
_atom_type_scat_dispersion_imag
_atom_type_scat_source
C C 0.0033 0.0016 'International Tables Vol C Tables 4.2.6.8 and 6.1.1.4'
H H 0.0000 0.0000 'International Tables Vol C Tables 4.2.6.8 and 6.1.1.4'
N N 0.0061 0.0033 'International Tables Vol C Tables 4.2.6.8 and 6.1.1.4'
O O 0.0106 0.0060 'International Tables Vol C Tables 4.2.6.8 and 6.1.1.4'

loop_
_geom_angle_atom_site_label_1
_geom_angle_atom_site_label_2
_geom_angle_atom_site_label_3
_geom_angle
_geom_angle_site_symmetry_1
_geom_angle_site_symmetry_3
_geom_angle_publ_flag
C2 O1 C1 118.16(18) . . ?
C10 N1 C9 123.1(2) . . ?
C4 C3 C2 120.8(2) . . ?
C16 O3 C19 119.1(3) . . ?
O1 C2 C3 125.6(2) . . ?
O1 C2 C7 114.45(18) . . ?
C3 C2 C7 119.98(19) . . ?
C7 O2 C20 117.49(18) . . ?
C6 C5 C4 119.7(2) . . ?
C6 C5 C10 121.7(2) . . ?
C4 C5 C10 118.5(2) . . ?
C3 C4 C5 118.97(19) . . ?
C3 C4 C8 122.6(2) . . ?
C5 C4 C8 118.3(2) . . ?
C7 C6 C5 120.4(2) . . ?
O2 C7 C6 125.7(2) . . ?
O2 C7 C2 114.28(18) . . ?
C6 C7 C2 120.01(19) . . ?
C4 C8 C9 110.6(2) . . ?
N1 C9 C8 110.8(2) . . ?
C15 C14 C13 122.0(3) . . ?
C14 C13 C18 116.2(3) . . ?
C14 C13 C12 121.4(3) . . ?
C18 C13 C12 122.4(3) . . ?
C13 C12 C11 110.9(2) . . ?
C10 C11 C12 112.0(2) . . ?
N1 C10 C5 120.1(2) . . ?
N1 C10 C11 118.1(2) . . ?
C5 C10 C11 121.8(2) . . ?
C17 C18 C13 121.2(3) . . ?
C16 C17 C18 120.6(3) . . ?
C15 C16 C17 120.1(3) . . ?
C15 C16 O3 124.3(3) . . ?
C17 C16 O3 115.6(3) . . ?
C16 C15 C14 119.9(3) . . ?

loop_
_geom_bond_atom_site_label_1
_geom_bond_atom_site_label_2
_geom_bond_distance
_geom_bond_site_symmetry_2
_geom_bond_publ_flag
C1 O1 1.422(3) . ?
O1 C2 1.342(2) . ?
N1 C10 1.302(3) . ?
N1 C9 1.449(3) . ?
C3 C4 1.381(3) . ?
C3 C2 1.386(3) . ?
O3 C16 1.390(4) . ?
O3 C19 1.427(5) . ?
C2 C7 1.397(3) . ?
O2 C7 1.356(3) . ?
O2 C20 1.421(3) . ?
C5 C6 1.397(3) . ?
C5 C4 1.413(3) . ?
C5 C10 1.449(3) . ?
C4 C8 1.496(3) . ?
C6 C7 1.370(3) . ?
C8 C9 1.513(4) . ?
C14 C15 1.384(5) . ?
C14 C13 1.390(4) . ?
C13 C18 1.391(4) . ?
C13 C12 1.497(4) . ?
C12 C11 1.529(4) . ?
C11 C10 1.501(4) . ?
C18 C17 1.373(4) . ?
C17 C16 1.366(4) . ?
C16 C15 1.339(5) . ?
